data_7233230
loop_
_publ_author_name
'Glinton, Kwame'
'Latifi, Reza'
'Cockrell, David S.'
'Bardeaux, Matthew'
'Nguyen, Bachkhoa'
'Tahsini, Laleh'

_publ_section_title
;
 Synthesis, characterization, and photoluminescent studies of
 three-coordinate Cu(i)--NHC complexes bearing unsymmetrically-substituted
 dipyridylamine ligands
;
_journal_issue 39
_journal_name_full 'RSC Advances'
_journal_page_first 22417
_journal_paper_doi 10.1039/C9RA04886C
_journal_volume 9
_journal_year 2019
_chemical_formula_moiety 'C39 H51 Cu N5, F6 P'
_chemical_formula_sum 'C39 H51 Cu F6 N5 P'
_chemical_formula_weight 798.35
_space_group_crystal_system monoclinic
_space_group_IT_number 14
_space_group_name_Hall '-P 2yn'
_space_group_name_H-M_alt 'P 1 21/n 1'
_symmetry_space_group_name_Hall '-P 2yn'
_symmetry_space_group_name_H-M 'P 1 21/n 1'
_atom_sites_solution_hydrogens geom
_atom_sites_solution_primary direct
_audit_creation_date 2018-09-04
_audit_creation_method
;
Olex2 1.2
(compiled 2018.05.29 svn.r3508 for OlexSys, GUI svn.r5506)
;
_audit_update_record
;
2018-09-04 deposited with the CCDC.    2019-07-15 downloaded from the CCDC.
;
_cell_angle_alpha 90
_cell_angle_beta 92.497(5)
_cell_angle_gamma 90
_cell_formula_units_Z 4
_cell_length_a 14.048(4)
_cell_length_b 14.466(5)
_cell_length_c 19.223(6)
_cell_measurement_reflns_used 9962
_cell_measurement_temperature 100
_cell_measurement_theta_max 29.29
_cell_measurement_theta_min 2.25
_cell_volume 3903(2)
_computing_cell_refinement 'Bruker SAINT'
_computing_data_collection 'Bruker APEX2'
_computing_data_reduction 'Bruker SAINT'
_computing_molecular_graphics 'Bruker SHELXTL'
_computing_publication_material 'Bruker SHELXTL'
_computing_structure_refinement 'SHELXL-2014 (Sheldrick 2014)'
_computing_structure_solution 'SHELXS-97 (Sheldrick 2008)'
_diffrn_ambient_temperature 100
_diffrn_measured_fraction_theta_full 0.996
_diffrn_measured_fraction_theta_max 0.997
_diffrn_measurement_device_type 'Bruker APEX-II CCD'
_diffrn_measurement_method '\f and \w scans'
_diffrn_radiation_type MoK\a
_diffrn_radiation_wavelength 0.71073
_diffrn_reflns_av_R_equivalents 0.0597
_diffrn_reflns_av_unetI/netI 0.0393
_diffrn_reflns_Laue_measured_fraction_full 0.996
_diffrn_reflns_Laue_measured_fraction_max 0.997
_diffrn_reflns_limit_h_max 18
_diffrn_reflns_limit_h_min -18
_diffrn_reflns_limit_k_max 19
_diffrn_reflns_limit_k_min -19
_diffrn_reflns_limit_l_max 25
_diffrn_reflns_limit_l_min -25
_diffrn_reflns_number 73056
_diffrn_reflns_point_group_measured_fraction_full 0.996
_diffrn_reflns_point_group_measured_fraction_max 0.997
_diffrn_reflns_theta_full 25.242
_diffrn_reflns_theta_max 28.699
_diffrn_reflns_theta_min 1.759
_diffrn_standards_number 0
_exptl_absorpt_coefficient_mu 0.664
_exptl_absorpt_correction_T_max 0.7459
_exptl_absorpt_correction_T_min 0.4219
_exptl_absorpt_correction_type multi-scan
_exptl_absorpt_process_details
;
SADABS-2016/2 (Bruker,2016/2) was used for absorption correction.
wR2(int) was 0.1301 before and 0.0614 after correction.
The Ratio of minimum to maximum transmission is 0.5656.
The \l/2 correction factor is Not present.
;
_exptl_crystal_colour 'clear whiteish colourless'
_exptl_crystal_colour_lustre clear
_exptl_crystal_colour_modifier whiteish
_exptl_crystal_colour_primary colourless
_exptl_crystal_density_diffrn 1.359
_exptl_crystal_description block
_exptl_crystal_F_000 1672
_exptl_crystal_size_max 0.164
_exptl_crystal_size_mid 0.14
_exptl_crystal_size_min 0.127
_refine_diff_density_max 0.711
_refine_diff_density_min -0.599
_refine_diff_density_rms 0.094
_refine_ls_extinction_method none
_refine_ls_goodness_of_fit_ref 1.066
_refine_ls_hydrogen_treatment constr
_refine_ls_matrix_type full
_refine_ls_number_parameters 479
_refine_ls_number_reflns 10048
_refine_ls_number_restraints 0
_refine_ls_restrained_S_all 1.066
_refine_ls_R_factor_all 0.0610
_refine_ls_R_factor_gt 0.0414
_refine_ls_shift/su_max 0.002
_refine_ls_shift/su_mean 0.000
_refine_ls_structure_factor_coef Fsqd
_refine_ls_weighting_details 'w=1/[\s^2^(Fo^2^)+(0.0754P)^2^+0.8967P] where P=(Fo^2^+2Fc^2^)/3'
_refine_ls_weighting_scheme calc
_refine_ls_wR_factor_gt 0.1171
_refine_ls_wR_factor_ref 0.1303
_reflns_Friedel_coverage 0.000
_reflns_number_gt 7750
_reflns_number_total 10048
_reflns_threshold_expression 'I > 2\s(I)'
_cod_data_source_file c9ra04886c2.cif
_cod_data_source_block kg_i_97_abs_fi
_cod_database_code 7233230
_shelx_shelxl_version_number 2014/7
_shelx_space_group_comment
;
The symmetry employed for this shelxl refinement is uniquely defined
by the following loop, which should always be used as a source of
symmetry information in preference to the above space-group names.
They are only intended as comments.
;
_shelx_estimated_absorpt_t_max 0.920
_shelx_estimated_absorpt_t_min 0.899
_olex2_refinement_description
;
1. Fixed Uiso
 At 1.2 times of:
  All C(H) groups, All C(H,H) groups, All N(H) groups
 At 1.5 times of:
  All C(H,H,H) groups
2.a Ternary CH refined with riding coordinates:
 C13(H13), C10(H10), C22(H22), C25(H25)
2.b Secondary CH2 refined with riding coordinates:
 C3(H3A,H3B), C2(H2A,H2B)
2.c Aromatic/amide H refined with riding coordinates:
 N3(H3), C8(H8), C7(H7), C6(H6), C20(H20), C19(H19), C18(H18), C38(H38),
 C37(H37), C36(H36), C32(H32), C30(H30), C29(H29)
2.d Idealised Me refined as rotating group:
 C15(H15A,H15B,H15C), C14(H14A,H14B,H14C), C11(H11A,H11B,H11C), C12(H12A,H12B,
 H12C), C23(H23A,H23B,H23C), C24(H24A,H24B,H24C), C27(H27A,H27B,H27C), C26(H26A,
 H26B,H26C), C39(H39A,H39B,H39C), C33(H33A,H33B,H33C)
;
_olex2_submission_special_instructions 'No special instructions were received'

loop_
_space_group_symop_operation_xyz
'x, y, z'
'-x+1/2, y+1/2, -z+1/2'
'-x, -y, -z'
'x-1/2, -y-1/2, z-1/2'

loop_
_atom_site_label
_atom_site_type_symbol
_atom_site_fract_x
_atom_site_fract_y
_atom_site_fract_z
_atom_site_U_iso_or_equiv
_atom_site_adp_type
_atom_site_occupancy
_atom_site_site_symmetry_order
_atom_site_calc_flag
_atom_site_refinement_flags_posn
Cu1 Cu 0.67618(2) 0.79890(2) 0.47052(2) 0.01583(8) Uani 1 1 d .
P1 P 0.19509(4) 0.68946(4) 0.45864(3) 0.02699(14) Uani 1 1 d .
F1 F 0.28639(12) 0.62784(15) 0.44970(12) 0.0741(6) Uani 1 1 d .
F3 F 0.13992(13) 0.60344(11) 0.48927(11) 0.0589(5) Uani 1 1 d .
F2 F 0.10283(10) 0.75134(11) 0.46708(8) 0.0422(4) Uani 1 1 d .
F6 F 0.23273(12) 0.71755(10) 0.53462(8) 0.0454(4) Uani 1 1 d .
F4 F 0.24861(12) 0.77766(13) 0.42770(9) 0.0526(4) Uani 1 1 d .
F5 F 0.15684(12) 0.66227(14) 0.38219(9) 0.0557(5) Uani 1 1 d .
N5 N 0.82845(10) 0.68920(10) 0.53850(8) 0.0141(3) Uani 1 1 d .
N4 N 0.82355(11) 0.67203(11) 0.42710(9) 0.0154(3) Uani 1 1 d .
N1 N 0.58591(11) 0.85529(11) 0.53957(9) 0.0181(3) Uani 1 1 d .
N3 N 0.45478(11) 0.84564(12) 0.45957(9) 0.0214(4) Uani 1 1 d .
H3 H 0.3956 0.8255 0.4590 0.026 Uiso 1 1 calc R
N2 N 0.58959(11) 0.84661(11) 0.39002(9) 0.0180(3) Uani 1 1 d .
C1 C 0.78375(12) 0.71742(12) 0.47932(10) 0.0136(3) Uani 1 1 d .
C3 C 0.90921(13) 0.62624(13) 0.52790(10) 0.0180(4) Uani 1 1 d .
H3A H 0.9057 0.5705 0.5576 0.022 Uiso 1 1 calc R
H3B H 0.9710 0.6576 0.5375 0.022 Uiso 1 1 calc R
C2 C 0.89473(13) 0.60221(13) 0.45109(10) 0.0191(4) Uani 1 1 d .
H2A H 0.9547 0.6085 0.4263 0.023 Uiso 1 1 calc R
H2B H 0.8698 0.5386 0.4447 0.023 Uiso 1 1 calc R
C4 C 0.79282(13) 0.67500(13) 0.35562(11) 0.0183(4) Uani 1 1 d .
C9 C 0.71350(14) 0.62304(15) 0.33295(12) 0.0252(4) Uani 1 1 d .
C13 C 0.65297(16) 0.56918(16) 0.38267(14) 0.0331(5) Uani 1 1 d .
H13 H 0.6802 0.5810 0.4308 0.040 Uiso 1 1 calc R
C15 C 0.5510(2) 0.60300(19) 0.3808(3) 0.0737(13) Uani 1 1 d .
H15A H 0.5223 0.5945 0.3338 0.111 Uiso 1 1 calc GR
H15B H 0.5499 0.6687 0.3931 0.111 Uiso 1 1 calc GR
H15C H 0.5148 0.5677 0.4142 0.111 Uiso 1 1 calc GR
C14 C 0.6560(2) 0.46617(18) 0.37133(18) 0.0490(7) Uani 1 1 d .
H14A H 0.6175 0.4353 0.4057 0.074 Uiso 1 1 calc GR
H14B H 0.7221 0.4446 0.3766 0.074 Uiso 1 1 calc GR
H14C H 0.6305 0.4517 0.3243 0.074 Uiso 1 1 calc GR
C8 C 0.68998(17) 0.62447(18) 0.26177(13) 0.0343(6) Uani 1 1 d .
H8 H 0.6363 0.5903 0.2444 0.041 Uiso 1 1 calc R
C7 C 0.74251(18) 0.67402(19) 0.21610(13) 0.0375(6) Uani 1 1 d .
H7 H 0.7254 0.6729 0.1677 0.045 Uiso 1 1 calc R
C6 C 0.82039(17) 0.72570(17) 0.24004(12) 0.0312(5) Uani 1 1 d .
H6 H 0.8558 0.7602 0.2080 0.037 Uiso 1 1 calc R
C5 C 0.84709(14) 0.72750(15) 0.31031(11) 0.0218(4) Uani 1 1 d .
C10 C 0.92879(14) 0.78666(15) 0.33914(12) 0.0248(4) Uani 1 1 d .
H10 H 0.9578 0.7540 0.3807 0.030 Uiso 1 1 calc R
C11 C 1.00740(18) 0.8012(2) 0.28766(16) 0.0428(7) Uani 1 1 d .
H11A H 1.0292 0.7410 0.2711 0.064 Uiso 1 1 calc GR
H11B H 1.0609 0.8340 0.3109 0.064 Uiso 1 1 calc GR
H11C H 0.9824 0.8378 0.2480 0.064 Uiso 1 1 calc GR
C12 C 0.89265(16) 0.87965(16) 0.36363(13) 0.0313(5) Uani 1 1 d .
H12A H 0.8670 0.9149 0.3235 0.047 Uiso 1 1 calc GR
H12B H 0.9453 0.9141 0.3866 0.047 Uiso 1 1 calc GR
H12C H 0.8423 0.8699 0.3966 0.047 Uiso 1 1 calc GR
C16 C 0.81485(12) 0.72728(12) 0.60573(10) 0.0141(3) Uani 1 1 d .
C21 C 0.75545(13) 0.67993(12) 0.65078(11) 0.0162(4) Uani 1 1 d .
C20 C 0.74362(14) 0.71700(13) 0.71626(11) 0.0189(4) Uani 1 1 d .
H20 H 0.7029 0.6868 0.7473 0.023 Uiso 1 1 calc R
C19 C 0.79026(14) 0.79751(13) 0.73731(11) 0.0201(4) Uani 1 1 d .
H19 H 0.7814 0.8220 0.7824 0.024 Uiso 1 1 calc R
C18 C 0.84965(14) 0.84208(13) 0.69261(10) 0.0196(4) Uani 1 1 d .
H18 H 0.8818 0.8968 0.7077 0.023 Uiso 1 1 calc R
C17 C 0.86312(13) 0.80817(12) 0.62588(10) 0.0152(4) Uani 1 1 d .
C22 C 0.92546(13) 0.86039(13) 0.57650(11) 0.0191(4) Uani 1 1 d .
H22 H 0.9282 0.8238 0.5325 0.023 Uiso 1 1 calc R
C23 C 0.88129(16) 0.95434(15) 0.55845(13) 0.0291(5) Uani 1 1 d .
H23A H 0.8180 0.9453 0.5361 0.044 Uiso 1 1 calc GR
H23B H 0.9220 0.9874 0.5266 0.044 Uiso 1 1 calc GR
H23C H 0.8756 0.9906 0.6011 0.044 Uiso 1 1 calc GR
C24 C 1.02695(15) 0.87102(16) 0.60700(13) 0.0290(5) Uani 1 1 d .
H24A H 1.0267 0.9112 0.6481 0.043 Uiso 1 1 calc GR
H24B H 1.0671 0.8986 0.5721 0.043 Uiso 1 1 calc GR
H24C H 1.0523 0.8102 0.6205 0.043 Uiso 1 1 calc GR
C25 C 0.70348(14) 0.59281(13) 0.62665(11) 0.0202(4) Uani 1 1 d .
H25 H 0.7425 0.5624 0.5909 0.024 Uiso 1 1 calc R
C27 C 0.69088(17) 0.52352(15) 0.68529(13) 0.0310(5) Uani 1 1 d .
H27A H 0.7528 0.5111 0.7089 0.047 Uiso 1 1 calc GR
H27B H 0.6644 0.4658 0.6659 0.047 Uiso 1 1 calc GR
H27C H 0.6473 0.5491 0.7188 0.047 Uiso 1 1 calc GR
C26 C 0.60690(15) 0.61751(15) 0.59183(13) 0.0287(5) Uani 1 1 d .
H26A H 0.5671 0.6476 0.6258 0.043 Uiso 1 1 calc GR
H26B H 0.5754 0.5611 0.5745 0.043 Uiso 1 1 calc GR
H26C H 0.6163 0.6597 0.5528 0.043 Uiso 1 1 calc GR
C38 C 0.61955(15) 0.87566(13) 0.60468(11) 0.0221(4) Uani 1 1 d .
H38 H 0.6857 0.8677 0.6153 0.027 Uiso 1 1 calc R
C37 C 0.56352(15) 0.90709(14) 0.65609(11) 0.0245(4) Uani 1 1 d .
H37 H 0.5895 0.9183 0.7017 0.029 Uiso 1 1 calc R
C36 C 0.46750(15) 0.92209(13) 0.63967(12) 0.0239(4) Uani 1 1 d .
H36 H 0.4272 0.9442 0.6745 0.029 Uiso 1 1 calc R
C35 C 0.43017(14) 0.90535(13) 0.57367(11) 0.0202(4) Uani 1 1 d .
C39 C 0.32876(14) 0.92873(15) 0.55328(13) 0.0268(5) Uani 1 1 d .
H39A H 0.2993 0.9602 0.5920 0.040 Uiso 1 1 calc GR
H39B H 0.2935 0.8718 0.5420 0.040 Uiso 1 1 calc GR
H39C H 0.3271 0.9694 0.5125 0.040 Uiso 1 1 calc GR
C34 C 0.49285(13) 0.86920(12) 0.52492(11) 0.0173(4) Uani 1 1 d .
C28 C 0.49488(13) 0.84865(13) 0.39503(10) 0.0172(4) Uani 1 1 d .
C32 C 0.62345(14) 0.85716(13) 0.32513(11) 0.0205(4) Uani 1 1 d .
H32 H 0.6906 0.8572 0.3210 0.025 Uiso 1 1 calc R
C31 C 0.56750(14) 0.86781(13) 0.26530(11) 0.0204(4) Uani 1 1 d .
C30 C 0.46925(15) 0.86234(14) 0.27200(11) 0.0224(4) Uani 1 1 d .
H30 H 0.4276 0.8649 0.2318 0.027 Uiso 1 1 calc R
C29 C 0.43274(14) 0.85330(14) 0.33657(11) 0.0218(4) Uani 1 1 d .
H29 H 0.3658 0.8502 0.3415 0.026 Uiso 1 1 calc R
C33 C 0.60995(17) 0.88564(17) 0.19601(12) 0.0302(5) Uani 1 1 d .
H33A H 0.6027 0.9512 0.1840 0.045 Uiso 1 1 calc GR
H33B H 0.5770 0.8478 0.1602 0.045 Uiso 1 1 calc GR
H33C H 0.6778 0.8696 0.1988 0.045 Uiso 1 1 calc GR

loop_
_atom_site_aniso_label
_atom_site_aniso_U_11
_atom_site_aniso_U_22
_atom_site_aniso_U_33
_atom_site_aniso_U_23
_atom_site_aniso_U_13
_atom_site_aniso_U_12
Cu1 0.01205(12) 0.01545(12) 0.01979(14) 0.00133(9) -0.00173(9) 0.00006(8)
P1 0.0205(3) 0.0262(3) 0.0344(3) -0.0053(2) 0.0026(2) -0.0035(2)
F1 0.0412(10) 0.0812(14) 0.0992(17) -0.0366(12) -0.0032(10) 0.0296(9)
F3 0.0662(11) 0.0297(8) 0.0805(13) 0.0104(8) -0.0024(10) -0.0183(8)
F2 0.0316(8) 0.0440(9) 0.0513(10) 0.0000(7) 0.0071(7) 0.0083(6)
F6 0.0622(10) 0.0348(8) 0.0377(9) -0.0008(7) -0.0165(8) -0.0019(7)
F4 0.0417(9) 0.0680(11) 0.0482(10) 0.0121(8) 0.0029(7) -0.0303(8)
F5 0.0490(10) 0.0726(12) 0.0449(10) -0.0234(9) -0.0043(8) -0.0070(9)
N5 0.0118(7) 0.0145(7) 0.0160(8) -0.0003(6) -0.0002(6) 0.0010(5)
N4 0.0113(7) 0.0171(7) 0.0177(8) -0.0005(6) -0.0011(6) 0.0003(6)
N1 0.0168(8) 0.0165(7) 0.0208(9) 0.0014(6) -0.0019(6) 0.0019(6)
N3 0.0128(8) 0.0281(9) 0.0233(9) 0.0017(7) -0.0008(6) -0.0039(6)
N2 0.0142(7) 0.0171(7) 0.0224(9) 0.0019(6) -0.0020(6) -0.0001(6)
C1 0.0117(8) 0.0139(8) 0.0152(9) 0.0004(7) -0.0001(7) -0.0057(6)
C3 0.0149(9) 0.0198(9) 0.0192(10) -0.0002(7) 0.0004(7) 0.0034(7)
C2 0.0177(9) 0.0189(9) 0.0204(10) 0.0001(8) -0.0008(7) 0.0031(7)
C4 0.0139(9) 0.0218(9) 0.0188(10) -0.0044(8) -0.0035(7) 0.0026(7)
C9 0.0178(9) 0.0263(10) 0.0310(12) -0.0103(9) -0.0048(8) 0.0012(8)
C13 0.0223(11) 0.0326(12) 0.0445(15) -0.0109(11) 0.0010(10) -0.0117(9)
C15 0.0342(15) 0.0228(12) 0.167(4) 0.0056(18) 0.038(2) -0.0008(11)
C14 0.0426(15) 0.0320(13) 0.073(2) 0.0027(14) 0.0120(14) 0.0072(11)
C8 0.0275(12) 0.0401(13) 0.0341(14) -0.0155(11) -0.0132(10) 0.0059(10)
C7 0.0396(14) 0.0525(15) 0.0192(12) -0.0118(11) -0.0113(10) 0.0164(12)
C6 0.0310(12) 0.0422(13) 0.0204(11) 0.0004(10) 0.0010(9) 0.0110(10)
C5 0.0165(9) 0.0284(10) 0.0205(10) -0.0013(8) 0.0008(8) 0.0048(8)
C10 0.0159(9) 0.0353(11) 0.0235(11) 0.0062(9) 0.0034(8) -0.0035(8)
C11 0.0285(13) 0.0564(17) 0.0452(16) 0.0071(13) 0.0193(12) -0.0049(11)
C12 0.0258(11) 0.0310(12) 0.0371(14) 0.0009(10) 0.0018(10) -0.0095(9)
C16 0.0123(8) 0.0149(8) 0.0149(9) 0.0017(7) -0.0018(7) 0.0019(6)
C21 0.0133(8) 0.0138(8) 0.0216(10) 0.0018(7) 0.0004(7) 0.0017(6)
C20 0.0169(9) 0.0184(9) 0.0215(10) 0.0036(7) 0.0028(7) 0.0037(7)
C19 0.0235(10) 0.0220(9) 0.0148(9) -0.0001(8) -0.0007(8) 0.0056(7)
C18 0.0208(9) 0.0169(9) 0.0204(10) -0.0011(8) -0.0050(8) 0.0000(7)
C17 0.0139(8) 0.0164(8) 0.0150(9) 0.0023(7) -0.0025(7) 0.0004(6)
C22 0.0180(9) 0.0196(9) 0.0195(10) 0.0028(7) -0.0020(7) -0.0056(7)
C23 0.0241(11) 0.0277(11) 0.0352(13) 0.0140(10) -0.0031(9) -0.0028(8)
C24 0.0210(10) 0.0296(11) 0.0358(13) 0.0089(10) -0.0056(9) -0.0061(8)
C25 0.0201(9) 0.0163(9) 0.0243(11) 0.0011(8) 0.0038(8) -0.0043(7)
C27 0.0357(12) 0.0188(10) 0.0388(14) 0.0066(9) 0.0033(10) -0.0043(9)
C26 0.0222(10) 0.0265(11) 0.0371(13) 0.0061(10) -0.0029(9) -0.0098(8)
C38 0.0222(10) 0.0183(9) 0.0254(11) -0.0022(8) -0.0049(8) 0.0049(7)
C37 0.0291(11) 0.0205(9) 0.0236(11) -0.0038(8) -0.0041(9) 0.0059(8)
C36 0.0255(10) 0.0170(9) 0.0294(12) -0.0041(8) 0.0036(8) 0.0038(8)
C35 0.0183(9) 0.0128(8) 0.0297(11) 0.0010(8) 0.0009(8) -0.0011(7)
C39 0.0183(10) 0.0260(10) 0.0362(13) -0.0035(9) 0.0034(9) 0.0003(8)
C34 0.0166(9) 0.0122(8) 0.0229(10) 0.0024(7) -0.0011(7) -0.0009(7)
C28 0.0163(9) 0.0154(8) 0.0198(10) 0.0027(7) -0.0008(7) -0.0022(7)
C32 0.0170(9) 0.0201(9) 0.0245(11) 0.0022(8) 0.0005(8) -0.0001(7)
C31 0.0214(9) 0.0184(9) 0.0211(10) 0.0010(8) -0.0009(8) -0.0007(7)
C30 0.0216(10) 0.0216(9) 0.0234(11) 0.0008(8) -0.0065(8) -0.0023(8)
C29 0.0141(9) 0.0238(10) 0.0271(11) 0.0007(8) -0.0047(8) -0.0027(7)
C33 0.0312(12) 0.0383(12) 0.0212(11) 0.0049(9) 0.0012(9) 0.0010(9)

loop_
_atom_type_symbol
_atom_type_description
_atom_type_scat_dispersion_real
_atom_type_scat_dispersion_imag
_atom_type_scat_source
C C 0.0033 0.0016 'International Tables Vol C Tables 4.2.6.8 and 6.1.1.4'
H H 0.0000 0.0000 'International Tables Vol C Tables 4.2.6.8 and 6.1.1.4'
Cu Cu 0.3201 1.2651 'International Tables Vol C Tables 4.2.6.8 and 6.1.1.4'
F F 0.0171 0.0103 'International Tables Vol C Tables 4.2.6.8 and 6.1.1.4'
N N 0.0061 0.0033 'International Tables Vol C Tables 4.2.6.8 and 6.1.1.4'
P P 0.1023 0.0942 'International Tables Vol C Tables 4.2.6.8 and 6.1.1.4'

loop_
_geom_angle_atom_site_label_1
_geom_angle_atom_site_label_2
_geom_angle_atom_site_label_3
_geom_angle
N1 Cu1 N2 89.51(7)
C1 Cu1 N1 134.13(7)
C1 Cu1 N2 135.56(7)
F1 P1 F3 90.56(12)
F1 P1 F2 179.58(11)
F1 P1 F6 90.29(10)
F1 P1 F4 90.72(12)
F1 P1 F5 90.18(11)
F3 P1 F4 178.71(11)
F2 P1 F3 89.44(9)
F2 P1 F4 89.28(10)
F2 P1 F5 89.39(9)
F6 P1 F3 90.45(10)
F6 P1 F2 90.13(9)
F6 P1 F4 89.71(9)
F6 P1 F5 179.42(10)
F5 P1 F3 89.89(11)
F5 P1 F4 89.94(10)
C1 N5 C3 113.94(15)
C1 N5 C16 125.17(15)
C16 N5 C3 119.86(15)
C1 N4 C2 113.49(16)
C1 N4 C4 126.08(16)
C4 N4 C2 119.58(15)
C38 N1 Cu1 119.12(13)
C34 N1 Cu1 123.38(14)
C34 N1 C38 117.42(17)
C34 N3 H3 114.8
C28 N3 H3 114.8
C28 N3 C34 130.38(16)
C28 N2 Cu1 120.87(13)
C28 N2 C32 116.81(17)
C32 N2 Cu1 120.69(13)
N5 C1 Cu1 126.92(14)
N5 C1 N4 106.93(16)
N4 C1 Cu1 125.95(14)
N5 C3 H3A 111.4
N5 C3 H3B 111.4
N5 C3 C2 101.76(15)
H3A C3 H3B 109.3
C2 C3 H3A 111.4
C2 C3 H3B 111.4
N4 C2 C3 101.90(15)
N4 C2 H2A 111.4
N4 C2 H2B 111.4
C3 C2 H2A 111.4
C3 C2 H2B 111.4
H2A C2 H2B 109.3
C9 C4 N4 119.27(18)
C9 C4 C5 123.0(2)
C5 C4 N4 117.71(17)
C4 C9 C13 122.6(2)
C8 C9 C4 116.7(2)
C8 C9 C13 120.6(2)
C9 C13 H13 106.9
C15 C13 C9 112.0(2)
C15 C13 H13 106.9
C14 C13 C9 113.3(2)
C14 C13 H13 106.9
C14 C13 C15 110.4(2)
C13 C15 H15A 109.5
C13 C15 H15B 109.5
C13 C15 H15C 109.5
H15A C15 H15B 109.5
H15A C15 H15C 109.5
H15B C15 H15C 109.5
C13 C14 H14A 109.5
C13 C14 H14B 109.5
C13 C14 H14C 109.5
H14A C14 H14B 109.5
H14A C14 H14C 109.5
H14B C14 H14C 109.5
C9 C8 H8 119.2
C7 C8 C9 121.6(2)
C7 C8 H8 119.2
C8 C7 H7 119.8
C8 C7 C6 120.5(2)
C6 C7 H7 119.8
C7 C6 H6 119.7
C5 C6 C7 120.6(2)
C5 C6 H6 119.7
C4 C5 C10 120.04(19)
C6 C5 C4 117.6(2)
C6 C5 C10 122.3(2)
C5 C10 H10 107.5
C5 C10 C11 113.4(2)
C5 C10 C12 110.79(17)
C11 C10 H10 107.5
C12 C10 H10 107.5
C12 C10 C11 109.84(19)
C10 C11 H11A 109.5
C10 C11 H11B 109.5
C10 C11 H11C 109.5
H11A C11 H11B 109.5
H11A C11 H11C 109.5
H11B C11 H11C 109.5
C10 C12 H12A 109.5
C10 C12 H12B 109.5
C10 C12 H12C 109.5
H12A C12 H12B 109.5
H12A C12 H12C 109.5
H12B C12 H12C 109.5
C21 C16 N5 118.46(16)
C17 C16 N5 119.46(16)
C17 C16 C21 122.03(18)
C16 C21 C25 120.41(18)
C20 C21 C16 117.97(17)
C20 C21 C25 121.59(17)
C21 C20 H20 119.5
C21 C20 C19 121.07(18)
C19 C20 H20 119.5
C20 C19 H19 120.0
C18 C19 C20 120.00(19)
C18 C19 H19 120.0
C19 C18 H18 119.4
C19 C18 C17 121.16(18)
C17 C18 H18 119.4
C16 C17 C22 121.89(17)
C18 C17 C16 117.75(17)
C18 C17 C22 120.32(17)
C17 C22 H22 108.0
C17 C22 C23 110.15(16)
C17 C22 C24 111.36(17)
C23 C22 H22 108.0
C24 C22 H22 108.0
C24 C22 C23 111.17(17)
C22 C23 H23A 109.5
C22 C23 H23B 109.5
C22 C23 H23C 109.5
H23A C23 H23B 109.5
H23A C23 H23C 109.5
H23B C23 H23C 109.5
C22 C24 H24A 109.5
C22 C24 H24B 109.5
C22 C24 H24C 109.5
H24A C24 H24B 109.5
H24A C24 H24C 109.5
H24B C24 H24C 109.5
C21 C25 H25 107.7
C21 C25 C27 112.92(18)
C21 C25 C26 110.20(16)
C27 C25 H25 107.7
C27 C25 C26 110.37(17)
C26 C25 H25 107.7
C25 C27 H27A 109.5
C25 C27 H27B 109.5
C25 C27 H27C 109.5
H27A C27 H27B 109.5
H27A C27 H27C 109.5
H27B C27 H27C 109.5
C25 C26 H26A 109.5
C25 C26 H26B 109.5
C25 C26 H26C 109.5
H26A C26 H26B 109.5
H26A C26 H26C 109.5
H26B C26 H26C 109.5
N1 C38 H38 118.2
N1 C38 C37 123.56(19)
C37 C38 H38 118.2
C38 C37 H37 120.9
C38 C37 C36 118.1(2)
C36 C37 H37 120.9
C37 C36 H36 119.7
C35 C36 C37 120.69(19)
C35 C36 H36 119.7
C36 C35 C39 121.46(19)
C36 C35 C34 117.00(18)
C34 C35 C39 121.47(19)
C35 C39 H39A 109.5
C35 C39 H39B 109.5
C35 C39 H39C 109.5
H39A C39 H39B 109.5
H39A C39 H39C 109.5
H39B C39 H39C 109.5
N1 C34 N3 119.19(17)
N1 C34 C35 123.10(18)
N3 C34 C35 117.70(17)
N3 C28 C29 117.29(17)
N2 C28 N3 120.53(17)
N2 C28 C29 122.18(18)
N2 C32 H32 117.6
N2 C32 C31 124.70(18)
C31 C32 H32 117.6
C32 C31 C30 116.69(19)
C32 C31 C33 121.73(19)
C30 C31 C33 121.58(19)
C31 C30 H30 120.0
C29 C30 C31 120.04(19)
C29 C30 H30 120.0
C28 C29 H29 120.4
C30 C29 C28 119.27(18)
C30 C29 H29 120.4
C31 C33 H33A 109.5
C31 C33 H33B 109.5
C31 C33 H33C 109.5
H33A C33 H33B 109.5
H33A C33 H33C 109.5
H33B C33 H33C 109.5

loop_
_geom_bond_atom_site_label_1
_geom_bond_atom_site_label_2
_geom_bond_distance
Cu1 N1 2.0449(17)
Cu1 N2 2.0461(17)
Cu1 C1 1.9182(19)
P1 F1 1.5774(17)
P1 F3 1.5924(17)
P1 F2 1.5893(15)
P1 F6 1.5846(17)
P1 F4 1.6080(16)
P1 F5 1.5919(18)
N5 C1 1.339(2)
N5 C3 1.476(2)
N5 C16 1.425(2)
N4 C1 1.342(2)
N4 C2 1.481(2)
N4 C4 1.423(3)
N1 C38 1.351(3)
N1 C34 1.340(2)
N3 H3 0.8800
N3 C34 1.386(3)
N3 C28 1.385(3)
N2 C28 1.338(2)
N2 C32 1.363(3)
C3 H3A 0.9900
C3 H3B 0.9900
C3 C2 1.522(3)
C2 H2A 0.9900
C2 H2B 0.9900
C4 C9 1.398(3)
C4 C5 1.405(3)
C9 C13 1.521(3)
C9 C8 1.394(3)
C13 H13 1.0000
C13 C15 1.513(4)
C13 C14 1.507(3)
C15 H15A 0.9800
C15 H15B 0.9800
C15 H15C 0.9800
C14 H14A 0.9800
C14 H14B 0.9800
C14 H14C 0.9800
C8 H8 0.9500
C8 C7 1.373(4)
C7 H7 0.9500
C7 C6 1.387(4)
C6 H6 0.9500
C6 C5 1.386(3)
C5 C10 1.517(3)
C10 H10 1.0000
C10 C11 1.529(3)
C10 C12 1.520(3)
C11 H11A 0.9800
C11 H11B 0.9800
C11 H11C 0.9800
C12 H12A 0.9800
C12 H12B 0.9800
C12 H12C 0.9800
C16 C21 1.407(3)
C16 C17 1.399(3)
C21 C20 1.385(3)
C21 C25 1.519(3)
C20 H20 0.9500
C20 C19 1.388(3)
C19 H19 0.9500
C19 C18 1.383(3)
C18 H18 0.9500
C18 C17 1.394(3)
C17 C22 1.520(3)
C22 H22 1.0000
C22 C23 1.528(3)
C22 C24 1.525(3)
C23 H23A 0.9800
C23 H23B 0.9800
C23 H23C 0.9800
C24 H24A 0.9800
C24 H24B 0.9800
C24 H24C 0.9800
C25 H25 1.0000
C25 C27 1.525(3)
C25 C26 1.529(3)
C27 H27A 0.9800
C27 H27B 0.9800
C27 H27C 0.9800
C26 H26A 0.9800
C26 H26B 0.9800
C26 H26C 0.9800
C38 H38 0.9500
C38 C37 1.368(3)
C37 H37 0.9500
C37 C36 1.389(3)
C36 H36 0.9500
C36 C35 1.373(3)
C35 C39 1.500(3)
C35 C34 1.414(3)
C39 H39A 0.9800
C39 H39B 0.9800
C39 H39C 0.9800
C28 C29 1.394(3)
C32 H32 0.9500
C32 C31 1.373(3)
C31 C30 1.394(3)
C31 C33 1.505(3)
C30 H30 0.9500
C30 C29 1.370(3)
C29 H29 0.9500
C33 H33A 0.9800
C33 H33B 0.9800
C33 H33C 0.9800

loop_
_geom_torsion_atom_site_label_1
_geom_torsion_atom_site_label_2
_geom_torsion_atom_site_label_3
_geom_torsion_atom_site_label_4
_geom_torsion
Cu1 N1 C38 C37 -175.01(16)
Cu1 N1 C34 N3 -0.8(2)
Cu1 N1 C34 C35 177.81(14)
Cu1 N2 C28 N3 19.5(2)
Cu1 N2 C28 C29 -160.15(15)
Cu1 N2 C32 C31 164.26(15)
N5 C3 C2 N4 13.19(18)
N5 C16 C21 C20 179.27(16)
N5 C16 C21 C25 -2.9(3)
N5 C16 C17 C18 -178.55(16)
N5 C16 C17 C22 3.8(3)
N4 C4 C9 C13 5.3(3)
N4 C4 C9 C8 -176.44(18)
N4 C4 C5 C6 176.14(18)
N4 C4 C5 C10 -6.5(3)
N1 C38 C37 C36 -2.5(3)
N3 C28 C29 C30 175.87(18)
N2 C28 C29 C30 -4.5(3)
N2 C32 C31 C30 -3.5(3)
N2 C32 C31 C33 175.74(19)
C1 N5 C3 C2 -12.0(2)
C1 N5 C16 C21 100.3(2)
C1 N5 C16 C17 -82.0(2)
C1 N4 C2 C3 -12.1(2)
C1 N4 C4 C9 -78.2(2)
C1 N4 C4 C5 104.6(2)
C3 N5 C1 Cu1 179.98(12)
C3 N5 C1 N4 4.8(2)
C3 N5 C16 C21 -92.1(2)
C3 N5 C16 C17 85.7(2)
C2 N4 C1 Cu1 -170.09(13)
C2 N4 C1 N5 5.1(2)
C2 N4 C4 C9 90.5(2)
C2 N4 C4 C5 -86.6(2)
C4 N4 C1 Cu1 -0.8(3)
C4 N4 C1 N5 174.43(16)
C4 N4 C2 C3 177.77(16)
C4 C9 C13 C15 118.5(3)
C4 C9 C13 C14 -115.8(3)
C4 C9 C8 C7 0.4(3)
C4 C5 C10 C11 152.3(2)
C4 C5 C10 C12 -83.7(2)
C9 C4 C5 C6 -0.9(3)
C9 C4 C5 C10 176.42(19)
C9 C8 C7 C6 -1.0(4)
C13 C9 C8 C7 178.7(2)
C8 C9 C13 C15 -59.7(3)
C8 C9 C13 C14 66.0(3)
C8 C7 C6 C5 0.6(4)
C7 C6 C5 C4 0.3(3)
C7 C6 C5 C10 -177.0(2)
C6 C5 C10 C11 -30.5(3)
C6 C5 C10 C12 93.5(2)
C5 C4 C9 C13 -177.72(19)
C5 C4 C9 C8 0.6(3)
C16 N5 C1 Cu1 -11.7(3)
C16 N5 C1 N4 173.16(15)
C16 N5 C3 C2 179.01(15)
C16 C21 C20 C19 -1.1(3)
C16 C21 C25 C27 147.43(18)
C16 C21 C25 C26 -88.6(2)
C16 C17 C22 C23 113.1(2)
C16 C17 C22 C24 -123.1(2)
C21 C16 C17 C18 -0.9(3)
C21 C16 C17 C22 -178.57(17)
C21 C20 C19 C18 0.0(3)
C20 C21 C25 C27 -34.8(3)
C20 C21 C25 C26 89.1(2)
C20 C19 C18 C17 0.7(3)
C19 C18 C17 C16 -0.3(3)
C19 C18 C17 C22 177.45(17)
C18 C17 C22 C23 -64.6(2)
C18 C17 C22 C24 59.2(2)
C17 C16 C21 C20 1.6(3)
C17 C16 C21 C25 179.38(17)
C25 C21 C20 C19 -178.91(18)
C38 N1 C34 N3 -177.41(17)
C38 N1 C34 C35 1.2(3)
C38 C37 C36 C35 0.3(3)
C37 C36 C35 C39 -174.69(19)
C37 C36 C35 C34 2.4(3)
C36 C35 C34 N1 -3.2(3)
C36 C35 C34 N3 175.43(17)
C39 C35 C34 N1 173.84(18)
C39 C35 C34 N3 -7.5(3)
C34 N1 C38 C37 1.7(3)
C34 N3 C28 N2 23.0(3)
C34 N3 C28 C29 -157.3(2)
C28 N3 C34 N1 -33.6(3)
C28 N3 C34 C35 147.7(2)
C28 N2 C32 C31 -1.3(3)
C32 N2 C28 N3 -174.98(17)
C32 N2 C28 C29 5.4(3)
C32 C31 C30 C29 4.4(3)
C31 C30 C29 C28 -0.7(3)
C33 C31 C30 C29 -174.9(2)
